data_1557859
loop_
_publ_author_name
'Yuan, Jie'
'Wang, Yongrong'
'Li, Ling'
'Wang, Shuang'
'Tang, Xingxing'
'Wang, Honglei'
'Li, Mingguang'
'Zheng, Chao'
'Chen, Runfeng'

_publ_section_title
;
 Activating Intersystem Crossing and Aggregation Coupling by
 CN-Substitution for Efficient Organic Ultralong Room Temperature
 Phosphorescence
;
_journal_name_full 'The Journal of Physical Chemistry C'
_journal_paper_doi 10.1021/acs.jpcc.0c01762
_journal_year 2020
_chemical_formula_moiety 'C8 H4 N2'
_chemical_formula_sum 'C8 H4 N2'
_chemical_formula_weight 128.13
_space_group_crystal_system triclinic
_space_group_IT_number 2
_space_group_name_Hall '-P 1'
_space_group_name_H-M_alt 'P -1'
_atom_sites_solution_hydrogens geom
_atom_sites_solution_primary dual
_audit_creation_date 2018-05-24
_audit_creation_method
;
Olex2 1.2
(compiled 2017.03.02 svn.r3394 for OlexSys, GUI svn.r5324)
;
_cell_angle_alpha 89.88(4)
_cell_angle_beta 85.59(3)
_cell_angle_gamma 89.86(3)
_cell_formula_units_Z 4
_cell_length_a 3.909(4)
_cell_length_b 11.970(13)
_cell_length_c 14.614(14)
_cell_measurement_reflns_used 150
_cell_measurement_temperature 297(2)
_cell_measurement_theta_max 0.925
_cell_measurement_theta_min 0.911
_cell_volume 681.8(12)
_computing_molecular_graphics 'Olex2 (Dolomanov et al., 2009)'
_computing_publication_material 'Olex2 (Dolomanov et al., 2009)'
_computing_structure_refinement 'ShelXL (Sheldrick, 2015)'
_computing_structure_solution 'ShelXT (Sheldrick, 2015)'
_diffrn_ambient_temperature 297.2
_diffrn_detector 'Bruker APEX2 area detector'
_diffrn_detector_area_resol_mean 7.9
_diffrn_detector_type 'CCD area detector'
_diffrn_measured_fraction_theta_full 0.999
_diffrn_measured_fraction_theta_max 0.983
_diffrn_measurement_device 'three-circle diffractometer'
_diffrn_measurement_device_type 'Bruker SMART APEX-II CCD'
_diffrn_measurement_method '\w and \f scans'
_diffrn_radiation_monochromator 'mirror optics'
_diffrn_radiation_probe x-ray
_diffrn_radiation_type MoK\a
_diffrn_radiation_wavelength 0.71073
_diffrn_reflns_av_R_equivalents 0.0334
_diffrn_reflns_av_unetI/netI 0.0568
_diffrn_reflns_Laue_measured_fraction_full 0.999
_diffrn_reflns_Laue_measured_fraction_max 0.983
_diffrn_reflns_limit_h_max 5
_diffrn_reflns_limit_h_min -5
_diffrn_reflns_limit_k_max 13
_diffrn_reflns_limit_k_min -15
_diffrn_reflns_limit_l_max 18
_diffrn_reflns_limit_l_min -19
_diffrn_reflns_number 5958
_diffrn_reflns_point_group_measured_fraction_full 0.999
_diffrn_reflns_point_group_measured_fraction_max 0.983
_diffrn_reflns_theta_full 25.242
_diffrn_reflns_theta_max 28.071
_diffrn_reflns_theta_min 1.398
_diffrn_source 'microfocus sealed X-ray tube'
_diffrn_source_type 'Incoatec I\ms'
_exptl_absorpt_coefficient_mu 0.078
_exptl_crystal_density_diffrn 1.248
_exptl_crystal_description block
_exptl_crystal_F_000 264
_exptl_crystal_size_max 1
_exptl_crystal_size_mid 0.6
_exptl_crystal_size_min 0.6
_refine_diff_density_max 0.150
_refine_diff_density_min -0.244
_refine_diff_density_rms 0.053
_refine_ls_extinction_method none
_refine_ls_goodness_of_fit_ref 1.028
_refine_ls_hydrogen_treatment constr
_refine_ls_matrix_type full
_refine_ls_number_parameters 181
_refine_ls_number_reflns 3257
_refine_ls_number_restraints 0
_refine_ls_restrained_S_all 1.028
_refine_ls_R_factor_all 0.1167
_refine_ls_R_factor_gt 0.0568
_refine_ls_shift/su_max 0.000
_refine_ls_shift/su_mean 0.000
_refine_ls_structure_factor_coef Fsqd
_refine_ls_weighting_details 'w=1/[\s^2^(Fo^2^)+(0.0618P)^2^+0.0268P] where P=(Fo^2^+2Fc^2^)/3'
_refine_ls_weighting_scheme calc
_refine_ls_wR_factor_gt 0.1177
_refine_ls_wR_factor_ref 0.1433
_reflns_Friedel_coverage 0.000
_reflns_number_gt 1806
_reflns_number_total 3257
_reflns_threshold_expression 'I > 2\s(I)'
_cod_data_source_file jp0c01762_si_002.cif
_cod_data_source_block 1
_cod_original_cell_volume 681.9(12)
_cod_database_code 1557859
_shelx_shelxl_version_number 2014/7
_shelx_space_group_comment
;
The symmetry employed for this shelxl refinement is uniquely defined
by the following loop, which should always be used as a source of
symmetry information in preference to the above space-group names.
They are only intended as comments.
;
_shelx_estimated_absorpt_t_max 0.926
_shelx_estimated_absorpt_t_min 0.744
_olex2_refinement_description
;
1. Fixed Uiso
 At 1.2 times of:
  All C(H) groups
2.a Aromatic/amide H refined with riding coordinates:
 C00D(H00D), C00E(H00E), C00H(H00H), C00I(H00I), C00J(H00J), C00K(H00K),
 C006(H006), C008(H008)
;
_olex2_submission_special_instructions 'No special instructions were received'

loop_
_space_group_symop_operation_xyz
'x, y, z'
'-x, -y, -z'

loop_
_atom_site_label
_atom_site_type_symbol
_atom_site_fract_x
_atom_site_fract_y
_atom_site_fract_z
_atom_site_U_iso_or_equiv
_atom_site_adp_type
_atom_site_occupancy
_atom_site_site_symmetry_order
_atom_site_calc_flag
_atom_site_refinement_flags_posn
_atom_site_refinement_flags_adp
_atom_site_refinement_flags_occupancy
_atom_site_disorder_assembly
_atom_site_disorder_group
C00B C 0.8482(5) 0.03304(15) 0.37897(13) 0.0502(5) Uani 1 1 d . . . . .
C00C C 0.8484(5) 0.46728(15) -0.12093(13) 0.0508(5) Uani 1 1 d . . . . .
C00D C 0.3767(5) 0.34889(15) 0.35857(14) 0.0526(5) Uani 1 1 d . . . . .
H00D H 0.2728 0.4184 0.3538 0.063 Uiso 1 1 calc R . . . .
C00E C 0.3764(5) 0.15081(15) -0.14111(14) 0.0533(5) Uani 1 1 d . . . . .
H00E H 0.2734 0.0813 -0.1456 0.064 Uiso 1 1 calc R . . . .
C00F C 0.2896(5) 0.13869(15) 0.02695(14) 0.0533(5) Uani 1 1 d . . . . .
C00G C 0.2905(5) 0.36117(15) 0.52686(14) 0.0525(5) Uani 1 1 d . . . . .
C00H C 0.6465(5) 0.18767(16) 0.28667(13) 0.0545(5) Uani 1 1 d . . . . .
H00H H 0.7233 0.1493 0.2337 0.065 Uiso 1 1 calc R . . . .
C00I C 0.6472(5) 0.31218(16) -0.21338(13) 0.0545(5) Uani 1 1 d . . . . .
H00I H 0.7247 0.3504 -0.2664 0.065 Uiso 1 1 calc R . . . .
C00J C 0.4914(6) 0.20883(16) -0.21962(14) 0.0612(5) Uani 1 1 d . . . . .
H00J H 0.4638 0.1782 -0.2770 0.073 Uiso 1 1 calc R . . . .
C00K C 0.4913(5) 0.29105(16) 0.28032(14) 0.0599(5) Uani 1 1 d . . . . .
H00K H 0.4639 0.3219 0.2229 0.072 Uiso 1 1 calc R . . . .
C002 C 0.6875(4) 0.14119(13) 0.37264(12) 0.0428(4) Uani 1 1 d . . . . .
C004 C 0.6874(4) 0.35855(13) -0.12754(12) 0.0426(4) Uani 1 1 d . . . . .
C005 C 0.4175(4) 0.30245(13) 0.44471(12) 0.0430(4) Uani 1 1 d . . . . .
C006 C 0.5738(4) 0.19856(13) 0.45226(12) 0.0432(4) Uani 1 1 d . . . . .
H006 H 0.6020 0.1678 0.5097 0.052 Uiso 1 1 calc R . . . .
C007 C 0.4166(4) 0.19750(13) -0.05544(12) 0.0436(4) Uani 1 1 d . . . . .
C008 C 0.5742(4) 0.30169(13) -0.04784(12) 0.0432(4) Uani 1 1 d . . . . .
H008 H 0.6027 0.3323 0.0095 0.052 Uiso 1 1 calc R . . . .
N00A N 0.1837(5) 0.09288(14) 0.09218(13) 0.0740(5) Uani 1 1 d . . . . .
N001 N 0.9742(5) -0.05339(14) 0.38424(13) 0.0688(5) Uani 1 1 d . . . . .
N003 N 0.9752(5) 0.55346(14) -0.11600(13) 0.0685(5) Uani 1 1 d . . . . .
N009 N 0.1843(5) 0.40699(15) 0.59222(14) 0.0746(5) Uani 1 1 d . . . . .

loop_
_atom_site_aniso_label
_atom_site_aniso_U_11
_atom_site_aniso_U_22
_atom_site_aniso_U_33
_atom_site_aniso_U_23
_atom_site_aniso_U_13
_atom_site_aniso_U_12
C00B 0.0478(11) 0.0485(11) 0.0548(12) -0.0042(8) -0.0061(9) -0.0018(8)
C00C 0.0482(11) 0.0488(11) 0.0555(12) 0.0070(8) -0.0056(9) 0.0008(8)
C00D 0.0514(11) 0.0450(10) 0.0617(13) 0.0085(9) -0.0063(10) 0.0004(8)
C00E 0.0516(12) 0.0465(10) 0.0619(13) -0.0073(9) -0.0050(10) -0.0025(8)
C00F 0.0525(12) 0.0485(10) 0.0586(13) 0.0015(9) -0.0011(10) -0.0024(8)
C00G 0.0510(12) 0.0477(10) 0.0580(13) -0.0017(9) 0.0002(10) 0.0002(8)
C00H 0.0550(12) 0.0606(12) 0.0472(11) -0.0048(9) -0.0001(9) -0.0007(9)
C00I 0.0550(12) 0.0615(12) 0.0463(11) 0.0061(9) 0.0005(9) -0.0027(9)
C00J 0.0698(14) 0.0657(12) 0.0485(12) -0.0112(9) -0.0060(10) -0.0041(10)
C00K 0.0682(14) 0.0637(12) 0.0481(12) 0.0111(9) -0.0064(10) 0.0027(10)
C002 0.0372(9) 0.0422(9) 0.0491(11) -0.0010(7) -0.0042(8) -0.0048(7)
C004 0.0367(9) 0.0408(9) 0.0504(11) 0.0018(7) -0.0040(8) 0.0036(7)
C005 0.0369(9) 0.0418(9) 0.0501(11) -0.0002(7) -0.0017(8) -0.0041(7)
C006 0.0402(10) 0.0443(9) 0.0452(10) 0.0029(7) -0.0050(8) -0.0062(7)
C007 0.0379(9) 0.0432(9) 0.0491(11) 0.0002(8) -0.0001(8) 0.0034(7)
C008 0.0412(10) 0.0431(9) 0.0453(10) -0.0035(7) -0.0041(8) 0.0037(7)
N00A 0.0850(14) 0.0678(11) 0.0671(12) 0.0107(9) 0.0082(10) -0.0115(10)
N001 0.0741(13) 0.0573(10) 0.0755(13) -0.0066(8) -0.0093(10) 0.0079(9)
N003 0.0743(13) 0.0547(10) 0.0770(13) 0.0087(8) -0.0104(10) -0.0108(9)
N009 0.0855(14) 0.0686(12) 0.0680(13) -0.0090(9) 0.0067(10) 0.0096(10)

loop_
_atom_type_symbol
_atom_type_description
_atom_type_scat_dispersion_real
_atom_type_scat_dispersion_imag
_atom_type_scat_source
C C 0.0033 0.0016 'International Tables Vol C Tables 4.2.6.8 and 6.1.1.4'
H H 0.0000 0.0000 'International Tables Vol C Tables 4.2.6.8 and 6.1.1.4'
N N 0.0061 0.0033 'International Tables Vol C Tables 4.2.6.8 and 6.1.1.4'

loop_
_geom_angle_atom_site_label_1
_geom_angle_atom_site_label_2
_geom_angle_atom_site_label_3
_geom_angle
_geom_angle_site_symmetry_1
_geom_angle_site_symmetry_3
_geom_angle_publ_flag
N001 C00B C002 179.6(2) . . ?
N003 C00C C004 179.7(2) . . ?
C00K C00D H00D 120.2 . . ?
C00K C00D C005 119.68(18) . . ?
C005 C00D H00D 120.2 . . ?
C00J C00E H00E 120.3 . . ?
C00J C00E C007 119.41(18) . . ?
C007 C00E H00E 120.3 . . ?
N00A C00F C007 178.8(2) . . ?
N009 C00G C005 178.9(2) . . ?
C00K C00H H00H 120.1 . . ?
C00K C00H C002 119.79(18) . . ?
C002 C00H H00H 120.1 . . ?
C00J C00I H00I 120.1 . . ?
C00J C00I C004 119.86(17) . . ?
C004 C00I H00I 120.1 . . ?
C00E C00J C00I 120.57(19) . . ?
C00E C00J H00J 119.7 . . ?
C00I C00J H00J 119.7 . . ?
C00D C00K C00H 120.59(18) . . ?
C00D C00K H00K 119.7 . . ?
C00H C00K H00K 119.7 . . ?
C00H C002 C00B 119.62(17) . . ?
C00H C002 C006 120.33(17) . . ?
C006 C002 C00B 120.05(16) . . ?
C00I C004 C00C 119.90(16) . . ?
C008 C004 C00C 119.58(16) . . ?
C008 C004 C00I 120.52(17) . . ?
C00D C005 C00G 120.01(17) . . ?
C006 C005 C00D 120.41(17) . . ?
C006 C005 C00G 119.56(16) . . ?
C002 C006 H006 120.4 . . ?
C005 C006 C002 119.19(16) . . ?
C005 C006 H006 120.4 . . ?
C00E C007 C00F 119.78(17) . . ?
C00E C007 C008 120.79(17) . . ?
C008 C007 C00F 119.42(17) . . ?
C004 C008 C007 118.85(17) . . ?
C004 C008 H008 120.6 . . ?
C007 C008 H008 120.6 . . ?

loop_
_geom_bond_atom_site_label_1
_geom_bond_atom_site_label_2
_geom_bond_distance
_geom_bond_site_symmetry_2
_geom_bond_publ_flag
C00B C002 1.443(3) . ?
C00B N001 1.150(2) . ?
C00C C004 1.454(3) . ?
C00C N003 1.150(2) . ?
C00D H00D 0.9300 . ?
C00D C00K 1.382(3) . ?
C00D C005 1.395(3) . ?
C00E H00E 0.9300 . ?
C00E C00J 1.385(3) . ?
C00E C007 1.392(3) . ?
C00F C007 1.448(3) . ?
C00F N00A 1.148(3) . ?
C00G C005 1.446(3) . ?
C00G N009 1.151(3) . ?
C00H H00H 0.9300 . ?
C00H C00K 1.383(3) . ?
C00H C002 1.393(3) . ?
C00I H00I 0.9300 . ?
C00I C00J 1.387(3) . ?
C00I C004 1.393(3) . ?
C00J H00J 0.9300 . ?
C00K H00K 0.9300 . ?
C002 C006 1.395(3) . ?
C004 C008 1.391(3) . ?
C005 C006 1.392(3) . ?
C006 H006 0.9300 . ?
C007 C008 1.401(3) . ?
C008 H008 0.9300 . ?
